data_4323059
loop_
_publ_author_name
'Nicolas M\'ezailles'
'Narcis Avarvari'
'Louis Ricard'
'Fran\,cois Mathey'
'Pascal Le Floch'

_publ_contact_author
;
    Louis Ricard,
    Labo DCPH,
    Ecole Polytechnique
    91128 Route de Palaiseau
    France
;
_publ_contact_author_email louis.ricard@polytechnique.fr
_publ_contact_author_fax 01-69-33-39-90
_publ_contact_author_phone 01-69-33-45-72
_publ_section_title
;
 Synthesis and Reactivity of Rhodium(I) and Iridium(I) Chloride Complexes
 of a Trisphosphinine
;
_journal_name_full 'Inorganic Chemistry'
_journal_page_first 5313
_journal_page_last 5316
_journal_paper_doi 10.1021/ic980353n
_journal_volume 37
_journal_year 1998
_chemical_formula_moiety C54H55Si4P3Cl7Rh
_chemical_formula_sum 'C54 H55 Cl7 P3 Rh Si4'
_chemical_formula_weight 1260.38
_chemical_name_systematic ' ?'
_space_group_IT_number 2
_symmetry_cell_setting triclinic
_symmetry_space_group_name_Hall '-P 1'
_symmetry_space_group_name_H-M 'P -1'
_audit_creation_date 30-01-98
_cell_angle_alpha 93.04(2)
_cell_angle_beta 99.09(2)
_cell_angle_gamma 101.66(2)
_cell_formula_units_Z 2
_cell_length_a 12.038(1)
_cell_length_b 13.098(1)
_cell_length_c 18.079(2)
_cell_measurement_reflns_used 25
_cell_measurement_temperature 123
_cell_measurement_theta_max 18.0
_cell_measurement_theta_min 16.0
_cell_volume 2746.0(5)
_computing_cell_refinement CAD4_(Enraf-Nonius,_1994)
_computing_data_collection CAD4_(Enraf-Nonius,_1994)
_computing_data_reduction process_MolEN_(Fair,_1990)
_computing_publication_material BTABLE_PTABLE_CIF_IN_MolEN_(Fair,_1990)
_computing_structure_refinement LSFM_MolEN_(Fair,_1990)
_computing_structure_solution Direct_methods_(SIR,_Burla_et_al.,_1989)
_diffrn_ambient_temperature 123
_diffrn_measurement_device_type Enraf_Nonius_CAD4
_diffrn_measurement_method \q/2\q
_diffrn_radiation_monochromator graphite
_diffrn_radiation_source xray_tube
_diffrn_radiation_type Mo-K\a
_diffrn_radiation_wavelength 0.71073
_diffrn_reflns_av_R_equivalents 0.017
_diffrn_reflns_av_sigmaI/netI 0.333
_diffrn_reflns_limit_h_max 16
_diffrn_reflns_limit_h_min -16
_diffrn_reflns_limit_k_max 18
_diffrn_reflns_limit_k_min 0
_diffrn_reflns_limit_l_max 25
_diffrn_reflns_limit_l_min -25
_diffrn_reflns_number 16627
_diffrn_reflns_theta_max 29.97
_diffrn_reflns_theta_min 2.5
_diffrn_standards_decay_% 5
_diffrn_standards_interval_time 120
_diffrn_standards_number 3
_exptl_absorpt_coefficient_mu 0.858
_exptl_absorpt_correction_type none
_exptl_crystal_colour red
_exptl_crystal_density_diffrn 1.52
_exptl_crystal_density_method none
_exptl_crystal_description plate
_exptl_crystal_F_000 1288
_exptl_crystal_size_max 0.32
_exptl_crystal_size_mid 0.32
_exptl_crystal_size_min 0.22
_refine_diff_density_max 3.748
_refine_diff_density_min -0.598
_refine_ls_abs_structure_details ' ?'
_refine_ls_extinction_method none
_refine_ls_goodness_of_fit_all 2.359
_refine_ls_goodness_of_fit_ref 2.090
_refine_ls_hydrogen_treatment noref
_refine_ls_matrix_type full
_refine_ls_number_constraints 0
_refine_ls_number_parameters 590
_refine_ls_number_reflns 14325
_refine_ls_number_restraints 0
_refine_ls_R_factor_all 0.055
_refine_ls_R_factor_gt 0.050
_refine_ls_shift/esd_mean 0.001
_refine_ls_shift/su_max 0.029
_refine_ls_structure_factor_coef F
_refine_ls_weighting_details 'w = 4Fo^2^/(\s^2^(Fo^2^) + 0.0064 Fo^4^)'
_refine_ls_weighting_scheme calc
_refine_ls_wR_factor_all 0.102
_refine_ls_wR_factor_ref 0.091
_reflns_number_gt 14325
_reflns_number_total 15745
_reflns_threshold_expression >3.0\s(I)
_cod_data_source_file ic980353n.cif
_cod_data_source_block triphosRh
_cod_depositor_comments
;
The following automatic conversions were performed:

'_refine_ls_weighting_scheme' value '4Fo^2^/(\s^2^(Fo^2^) + 0.0064
Fo^4^)' was changed to 'calc'. New tag '_refine_ls_weighting_details'
was created. The value of the new tag was set to 'w =
4Fo^2^/(\s^2^(Fo^2^) + 0.0064 Fo^4^)'.

Automatic conversion script
Id: cif_fix_values 3143 2015-03-26 13:38:13Z robertas 
;
_cod_original_cell_volume 2746(1)
_cod_original_formula_sum C54H55Si4P3Cl7Rh
_cod_database_code 4323059

loop_
_symmetry_equiv_pos_as_xyz
x,y,z
-x,-y,-z

loop_
_atom_site_aniso_label
_atom_site_aniso_U_11
_atom_site_aniso_U_22
_atom_site_aniso_U_33
_atom_site_aniso_U_12
_atom_site_aniso_U_13
_atom_site_aniso_U_23
_atom_site_aniso_type_symbol
RH 0.0170(1) 0.0171(1) 0.0141(1) 0.0051(1) 0.0062(1) 0.0011(1) Rh
CL1 0.0447(5) 0.0227(4) 0.0249(4) 0.0095(4) 0.0110(4) -0.0015(4) Cl
P1 0.0201(4) 0.0184(4) 0.0189(4) 0.0055(3) 0.0077(3) 0.0025(4) P
C1 0.032(2) 0.024(2) 0.020(2) 0.010(1) 0.010(1) 0.006(1) C
C2 0.045(2) 0.029(2) 0.042(2) 0.017(1) 0.021(2) 0.018(2) C
C3 0.047(2) 0.033(2) 0.034(2) 0.015(2) 0.026(1) 0.014(2) C
C4 0.024(2) 0.024(2) 0.019(2) 0.007(1) 0.004(1) 0.002(1) C
C5 0.020(1) 0.019(2) 0.013(1) 0.007(1) 0.003(1) 0.004(1) C
SI1 0.0160(4) 0.0198(4) 0.0175(4) 0.0055(3) 0.0048(3) 0.0024(4) Si
C6 0.015(1) 0.030(2) 0.015(1) 0.010(1) 0.004(1) 0.011(1) C
C7 0.021(2) 0.019(2) 0.016(2) 0.008(1) 0.001(1) 0.004(1) C
C8 0.020(2) 0.016(2) 0.030(2) 0.005(1) 0.010(1) -0.004(1) C
C9 0.020(2) 0.016(2) 0.022(2) 0.000(1) 0.007(1) 0.010(1) C
C10 0.019(2) 0.016(2) 0.016(2) -0.003(1) 0.003(1) 0.006(1) C
P2 0.0144(4) 0.0175(4) 0.0174(4) 0.0049(3) 0.0057(3) 0.0017(3) P
SI2 0.0156(4) 0.0212(4) 0.0174(4) 0.0062(3) 0.0051(3) 0.0012(4) Si
C11 0.019(1) 0.020(1) 0.021(2) 0.013(1) 0.006(1) 0.001(1) C
C12 0.021(2) 0.031(2) 0.022(2) 0.006(1) 0.005(1) 0.001(1) C
C13 0.036(2) 0.043(2) 0.022(2) 0.006(2) 0.012(1) 0.005(2) C
C14 0.027(2) 0.053(2) 0.011(2) 0.001(2) 0.005(1) 0.006(2) C
C15 0.024(2) 0.034(2) 0.020(2) 0.016(1) 0.004(1) 0.003(1) C
P3 0.0167(4) 0.0249(4) 0.0158(4) 0.0072(3) 0.0053(3) 0.0021(3) P
SI3 0.0327(5) 0.0185(4) 0.0240(5) 0.0097(4) 0.0087(4) 0.0015(4) Si
SI4 0.0244(5) 0.0358(5) 0.0170(4) 0.0062(4) 0.0027(4) -0.0002(4) Si
C16 0.052(2) 0.027(2) 0.028(2) 0.010(2) 0.006(2) -0.002(2) C
C17 0.055(2) 0.023(2) 0.030(2) 0.012(2) 0.007(2) -0.004(2) C
C18 0.028(2) 0.037(2) 0.034(2) 0.012(1) 0.005(2) 0.003(2) C
C19 0.024(2) 0.024(2) 0.020(2) 0.006(1) 0.012(1) 0.012(1) C
C20 0.028(2) 0.025(2) 0.026(2) 0.005(1) 0.008(1) -0.000(1) C
C21 0.017(2) 0.054(2) 0.039(2) 0.007(2) 0.004(2) 0.010(2) C
C22 0.028(2) 0.057(2) 0.031(2) 0.025(1) 0.018(1) 0.011(2) C
C23 0.041(2) 0.040(2) 0.021(2) 0.014(2) 0.010(1) -0.002(2) C
C24 0.020(2) 0.037(2) 0.021(2) 0.008(1) 0.004(1) 0.006(2) C
C25 0.016(2) 0.024(2) 0.031(2) 0.006(1) 0.001(1) 0.011(1) C
C26 0.023(2) 0.027(2) 0.021(2) 0.003(1) 0.002(1) 0.001(1) C
C27 0.020(2) 0.017(2) 0.029(2) -0.002(1) 0.004(1) -0.008(1) C
C28 0.028(2) 0.036(2) 0.029(2) 0.006(2) 0.014(1) -0.003(2) C
C29 0.032(2) 0.053(2) 0.040(2) -0.004(2) 0.025(1) -0.018(2) C
C30 0.024(2) 0.045(2) 0.089(3) 0.000(2) 0.028(2) -0.040(2) C
C31 0.023(2) 0.032(2) 0.072(3) 0.007(2) 0.010(2) -0.008(2) C
C32 0.024(2) 0.017(2) 0.049(2) 0.007(1) 0.007(2) -0.008(2) C
C33 0.020(2) 0.025(2) 0.041(2) 0.013(1) 0.011(1) 0.003(2) C
C34 0.033(2) 0.037(2) 0.056(2) 0.004(2) 0.017(2) -0.019(2) C
C35 0.042(2) 0.040(2) 0.089(3) -0.015(2) 0.023(2) -0.037(2) C
C36 0.054(2) 0.025(2) 0.118(3) -0.006(2) 0.056(2) 0.000(2) C
C37 0.041(2) 0.025(2) 0.072(2) 0.003(2) 0.021(2) 0.014(2) C
C38 0.030(2) 0.029(2) 0.050(2) 0.004(2) 0.016(2) 0.009(2) C
C39 0.016(1) 0.024(2) 0.030(2) 0.007(1) 0.009(1) -0.001(1) C
C40 0.028(2) 0.026(2) 0.022(2) 0.011(1) 0.006(1) -0.000(1) C
C41 0.019(2) 0.038(2) 0.019(2) 0.000(1) 0.014(1) -0.001(1) C
C42 0.032(2) 0.046(2) 0.061(2) -0.002(2) 0.006(2) 0.023(2) C
C43 0.056(3) 0.044(2) 0.087(3) -0.004(2) 0.017(2) 0.029(2) C
C44 0.035(2) 0.060(3) 0.056(2) -0.016(2) 0.016(2) 0.003(2) C
C45 0.020(2) 0.062(2) 0.042(2) 0.003(2) 0.012(2) -0.011(2) C
C46 0.027(2) 0.040(2) 0.027(2) 0.010(1) 0.009(1) -0.007(2) C
C47 0.033(2) 0.054(2) 0.031(2) 0.011(2) 0.003(2) 0.002(2) C
C48 0.035(2) 0.062(2) 0.032(2) 0.007(2) -0.002(2) 0.006(2) C
C49 0.065(2) 0.039(2) 0.020(2) 0.009(2) 0.013(2) -0.008(2) C
CL2 0.120(1) 0.144(1) 0.135(1) -0.019(1) 0.018(1) -0.036(1) Cl
C50 0.074(3) 0.067(3) 0.132(4) -0.027(3) 0.017(3) 0.016(3) C
CL3 0.108(1) 0.191(2) 0.193(2) -0.002(1) 0.020(1) 0.071(1) Cl

loop_
_atom_site_label
_atom_site_fract_x
_atom_site_fract_y
_atom_site_fract_z
_atom_site_U_iso_or_equiv
_atom_site_occupancy
_atom_site_thermal_displace_type
_atom_site_calc_flag
_atom_site_calc_attached_atom
_atom_site_type_symbol
RH 0.07148(2) 0.33878(2) 0.71746(1) 0.0160(1) 1.000 Uij ? ? Rh
CL1 0.05231(7) 0.17524(6) 0.65063(4) 0.0293(4) 1.000 Uij ? ? Cl
P1 -0.02597(7) 0.25943(6) 0.80386(4) 0.0191(4) 1.000 Uij ? ? P
C1 -0.0163(3) 0.1435(2) 0.8423(2) 0.025(2) 1.000 Uij ? ? C
C2 -0.0934(3) 0.1088(2) 0.8910(2) 0.038(2) 1.000 Uij ? ? C
C3 -0.1729(3) 0.1575(3) 0.9131(2) 0.038(2) 1.000 Uij ? ? C
C4 -0.1918(3) 0.2552(2) 0.8904(2) 0.022(2) 1.000 Uij ? ? C
C5 -0.1327(2) 0.3083(2) 0.8388(2) 0.017(1) 1.000 Uij ? ? C
SI1 -0.16345(7) 0.43169(6) 0.79619(4) 0.0177(4) 1.000 Uij ? ? Si
C6 -0.0218(2) 0.5326(2) 0.8149(2) 0.019(2) 1.000 Uij ? ? C
C7 0.0012(2) 0.6347(2) 0.8495(2) 0.019(2) 1.000 Uij ? ? C
C8 0.1032(2) 0.7073(2) 0.8486(2) 0.021(2) 1.000 Uij ? ? C
C9 0.1978(2) 0.6888(2) 0.8190(2) 0.020(2) 1.000 Uij ? ? C
C10 0.2054(2) 0.5913(2) 0.7873(2) 0.017(2) 1.000 Uij ? ? C
P2 0.08598(6) 0.49038(6) 0.77615(4) 0.0164(4) 1.000 Uij ? ? P
SI2 0.33738(7) 0.55090(6) 0.75971(4) 0.0179(4) 1.000 Uij ? ? Si
C11 0.2971(2) 0.5095(2) 0.6542(2) 0.020(2) 1.000 Uij ? ? C
C12 0.3604(3) 0.5469(2) 0.5982(2) 0.024(2) 1.000 Uij ? ? C
C13 0.3249(3) 0.5124(3) 0.5223(2) 0.032(2) 1.000 Uij ? ? C
C14 0.2270(3) 0.4401(3) 0.4937(2) 0.025(2) 1.000 Uij ? ? C
C15 0.1467(3) 0.3863(2) 0.5325(2) 0.026(2) 1.000 Uij ? ? C
P3 0.17140(6) 0.41526(6) 0.62990(4) 0.0187(4) 1.000 Uij ? ? P
SI3 0.09325(8) 0.06030(7) 0.82993(5) 0.0244(5) 1.000 Uij ? ? Si
SI4 0.01729(8) 0.29403(7) 0.47379(5) 0.0246(5) 1.000 Uij ? ? Si
C16 0.0320(3) -0.0454(3) 0.7527(2) 0.034(2) 1.000 Uij ? ? C
C17 0.1203(3) -0.0021(2) 0.9202(2) 0.034(2) 1.000 Uij ? ? C
C18 0.2341(3) 0.1394(3) 0.8174(2) 0.033(2) 1.000 Uij ? ? C
C19 -0.2789(2) 0.2980(2) 0.9269(2) 0.022(2) 1.000 Uij ? ? C
C20 -0.3961(3) 0.2549(2) 0.9054(2) 0.026(2) 1.000 Uij ? ? C
C21 -0.4758(3) 0.2952(3) 0.9392(2) 0.033(2) 1.000 Uij ? ? C
C22 -0.4390(3) 0.3740(3) 0.9948(2) 0.037(2) 1.000 Uij ? ? C
C23 -0.3242(3) 0.4152(3) 1.0171(2) 0.032(2) 1.000 Uij ? ? C
C24 -0.2439(3) 0.3777(2) 0.9837(2) 0.025(2) 1.000 Uij ? ? C
C25 -0.2866(2) 0.4795(2) 0.8235(2) 0.022(2) 1.000 Uij ? ? C
C26 -0.2045(3) 0.3986(2) 0.6924(2) 0.024(2) 1.000 Uij ? ? C
C27 -0.0857(3) 0.6748(2) 0.8878(2) 0.021(2) 1.000 Uij ? ? C
C28 -0.1016(3) 0.6506(3) 0.9586(2) 0.031(2) 1.000 Uij ? ? C
C29 -0.1827(3) 0.6896(3) 0.9937(2) 0.041(2) 1.000 Uij ? ? C
C30 -0.2469(3) 0.7524(3) 0.9559(2) 0.046(2) 1.000 Uij ? ? C
C31 -0.2319(3) 0.7766(3) 0.8840(2) 0.038(2) 1.000 Uij ? ? C
C32 -0.1518(3) 0.7396(2) 0.8506(2) 0.027(2) 1.000 Uij ? ? C
C33 0.2928(3) 0.7837(2) 0.8203(2) 0.027(2) 1.000 Uij ? ? C
C34 0.3555(3) 0.8338(3) 0.8875(2) 0.041(2) 1.000 Uij ? ? C
C35 0.4469(3) 0.9202(3) 0.8876(3) 0.053(2) 1.000 Uij ? ? C
C36 0.4682(3) 0.9558(3) 0.8192(3) 0.054(2) 1.000 Uij ? ? C
C37 0.4039(3) 0.9091(3) 0.7533(2) 0.042(2) 1.000 Uij ? ? C
C38 0.3173(3) 0.8243(3) 0.7534(2) 0.035(2) 1.000 Uij ? ? C
C39 0.4724(2) 0.6504(2) 0.7932(2) 0.023(2) 1.000 Uij ? ? C
C40 0.3615(3) 0.4317(2) 0.8074(2) 0.025(2) 1.000 Uij ? ? C
C41 0.4709(3) 0.6268(3) 0.6174(2) 0.024(2) 1.000 Uij ? ? C
C42 0.4722(3) 0.7292(3) 0.6023(2) 0.045(2) 1.000 Uij ? ? C
C43 0.5731(4) 0.8028(3) 0.6189(3) 0.060(3) 1.000 Uij ? ? C
C44 0.6738(3) 0.7768(3) 0.6505(2) 0.049(2) 1.000 Uij ? ? C
C45 0.6744(3) 0.6741(3) 0.6620(2) 0.037(2) 1.000 Uij ? ? C
C46 0.5733(3) 0.5994(3) 0.6455(2) 0.031(2) 1.000 Uij ? ? C
C47 -0.1156(3) 0.2971(3) 0.5125(2) 0.038(2) 1.000 Uij ? ? C
C48 -0.0020(3) 0.3485(3) 0.3795(2) 0.041(2) 1.000 Uij ? ? C
C49 0.0482(3) 0.1623(3) 0.4587(2) 0.037(2) 1.000 Uij ? ? C
CL2 -0.2886(2) 0.0553(2) 0.7125(1) 0.133(1) 1.000 Uij ? ? Cl
C50 -0.2585(5) 0.0940(4) 0.6337(3) 0.087(4) 1.000 Uij ? ? C
CL3 -0.3660(2) 0.1021(2) 0.5657(1) 0.159(2) 1.000 Uij ? ? Cl
CL4 -0.3013(9) 0.0386(7) 0.5130(6) 0.346(5) 0.500 Uiso ? ? Cl
C51 -0.2792(9) 0.0381(8) 0.4334(6) 0.081(3) 0.500 Uiso ? ? C
CL5 -0.3276(3) -0.0708(3) 0.4286(2) 0.114(1) 0.500 Uiso ? ? Cl
Cl6 -0.3556(6) -0.1987(5) 0.3828(4) 0.205(3) 0.437 Uiso ? ? Cl
C52 -0.4250(4) -0.2912(4) 0.4317(3) 0.041(1) 0.734 Uiso ? ? C
CL7 -0.4792(2) -0.2147(2) 0.2939(1) 0.0778(7) 0.518 Uiso ? ? Cl
Cl8 -0.4568(5) -0.2557(4) 0.3394(3) 0.100(2) 0.289 Uiso ? ? Cl
CL9 -0.4669(6) -0.2900(5) 0.3735(4) 0.059(2) 0.156 Uiso ? ? Cl
C54 -0.323(1) -0.067(1) 0.3742(9) 0.048(4) 0.244 Uiso ? ? C
Cl10 -0.3935(5) -0.2434(4) 0.4501(3) 0.079(1) 0.244 Uiso ? ? Cl
H1 -0.0891 0.0436 0.9107 0.0456 1.000 Uiso calc C2 H
H2 -0.2195 0.1237 0.9462 0.0451 1.000 Uiso calc C3 H
H3 -0.4214 0.1979 0.8677 0.0338 1.000 Uiso calc C20 H
H4 -0.5558 0.2676 0.9234 0.0476 1.000 Uiso calc C21 H
H5 -0.4936 0.4007 1.0185 0.0451 1.000 Uiso calc C22 H
H6 -0.2996 0.4704 1.0562 0.0424 1.000 Uiso calc C23 H
H7 -0.1642 0.4068 0.9998 0.0329 1.000 Uiso calc C24 H
H8 -0.0573 0.6070 0.9845 0.0395 1.000 Uiso calc C28 H
H9 -0.1930 0.6727 1.0429 0.0549 1.000 Uiso calc C29 H
H10 -0.3017 0.7792 0.9792 0.0694 1.000 Uiso calc C30 H
H11 -0.2774 0.8190 0.8579 0.0554 1.000 Uiso calc C31 H
H12 -0.1409 0.7580 0.8017 0.0388 1.000 Uiso calc C32 H
H13 0.1085 0.7761 0.8704 0.0273 1.000 Uiso calc C8 H
H14 0.3371 0.8101 0.9337 0.0547 1.000 Uiso calc C34 H
H15 0.4929 0.9533 0.9335 0.0788 1.000 Uiso calc C35 H
H16 0.5292 1.0143 0.8186 0.0824 1.000 Uiso calc C36 H
H17 0.4193 0.9354 0.7072 0.0585 1.000 Uiso calc C37 H
H18 0.2724 0.7922 0.7069 0.0459 1.000 Uiso calc C38 H
H19 0.4033 0.7486 0.5804 0.0617 1.000 Uiso calc C42 H
H20 0.5733 0.8731 0.6084 0.0819 1.000 Uiso calc C43 H
H21 0.7423 0.8292 0.6642 0.0694 1.000 Uiso calc C44 H
H22 0.7445 0.6546 0.6812 0.0545 1.000 Uiso calc C45 H
H23 0.5741 0.5284 0.6535 0.0402 1.000 Uiso calc C46 H
H24 0.3722 0.5414 0.4880 0.0429 1.000 Uiso calc C13 H
H25 0.2120 0.4249 0.4407 0.0405 1.000 Uiso calc C14 H
H26 0.1748 -0.0447 0.9167 0.0464 1.000 Uiso calc C17 H
H27 0.1496 0.0507 0.9605 0.0464 1.000 Uiso calc C17 H
H28 0.0503 -0.0441 0.9289 0.0464 1.000 Uiso calc C17 H
H29 0.0177 -0.0152 0.7065 0.0462 1.000 Uiso calc C16 H
H30 0.0851 -0.0894 0.7494 0.0462 1.000 Uiso calc C16 H
H31 -0.0382 -0.0856 0.7629 0.0462 1.000 Uiso calc C16 H
H32 0.2616 0.1921 0.8581 0.0418 1.000 Uiso calc C18 H
H33 0.2877 0.0954 0.8163 0.0418 1.000 Uiso calc C18 H
H34 0.2251 0.1714 0.7715 0.0418 1.000 Uiso calc C18 H
H35 -0.2946 0.5410 0.7993 0.0298 1.000 Uiso calc C25 H
H36 -0.3550 0.4272 0.8086 0.0298 1.000 Uiso calc C25 H
H37 -0.2736 0.4951 0.8764 0.0298 1.000 Uiso calc C25 H
H38 -0.1446 0.3731 0.6739 0.0317 1.000 Uiso calc C26 H
H39 -0.2736 0.3464 0.6818 0.0317 1.000 Uiso calc C26 H
H40 -0.2160 0.4595 0.6686 0.0317 1.000 Uiso calc C26 H
H41 0.4274 0.4113 0.7937 0.0316 1.000 Uiso calc C40 H
H42 0.3733 0.4470 0.8604 0.0316 1.000 Uiso calc C40 H
H43 0.2960 0.3763 0.7924 0.0316 1.000 Uiso calc C40 H
H44 0.4669 0.7139 0.7713 0.0292 1.000 Uiso calc C39 H
H45 0.4836 0.6625 0.8464 0.0292 1.000 Uiso calc C39 H
H46 0.5357 0.6258 0.7791 0.0292 1.000 Uiso calc C39 H
H47 -0.1790 0.2503 0.4821 0.0512 1.000 Uiso calc C47 H
H48 -0.1068 0.2766 0.5624 0.0512 1.000 Uiso calc C47 H
H49 -0.1293 0.3661 0.5130 0.0512 1.000 Uiso calc C47 H
H50 0.1175 0.1682 0.4389 0.0540 1.000 Uiso calc C49 H
H51 0.0565 0.1319 0.5053 0.0540 1.000 Uiso calc C49 H
H52 -0.0134 0.1194 0.4243 0.0540 1.000 Uiso calc C49 H
H53 -0.0180 0.4162 0.3853 0.0574 1.000 Uiso calc C48 H
H54 0.0666 0.3529 0.3589 0.0574 1.000 Uiso calc C48 H
H55 -0.0642 0.3037 0.3466 0.0574 1.000 Uiso calc C48 H

loop_
_atom_type_symbol
_atom_type_description
_atom_type_scat_dispersion_real
_atom_type_scat_dispersion_imag
_atom_type_scat_source
C ? 0.002 0.002 International_Tables_Vol_IV_Table_2.3.1
H ? 0.000 0.000 International_Tables_Vol_IV_Table_2.3.1
Si ? 0.072 0.071 International_Tables_Vol_IV_Table_2.3.1
P ? 0.090 0.095 International_Tables_Vol_IV_Table_2.3.1
Cl ? 0.132 0.159 International_Tables_Vol_IV_Table_2.3.1
Rh ? -1.287 0.919 International_Tables_Vol_IV_Table_2.3.1

loop_
_geom_angle_atom_site_label_1
_geom_angle_atom_site_label_2
_geom_angle_atom_site_label_3
_geom_angle
_geom_angle_site_symmetry_1
_geom_angle_site_symmetry_2
_geom_angle_site_symmetry_3
_geom_angle_publ_flag
CL1 RH P1 90.03(3) . . . ?
CL1 RH P2 178.34(3) . . . ?
CL1 RH P3 88.80(3) . . . ?
P1 RH P2 90.66(3) . . . ?
P1 RH P3 178.64(3) . . . ?
P2 RH P3 90.53(3) . . . ?
RH P1 C1 128.9(1) . . . ?
RH P1 C5 122.7(1) . . . ?
C1 P1 C5 108.3(2) . . . ?
P1 C1 C2 116.9(3) . . . ?
P1 C1 SI3 126.9(2) . . . ?
C2 C1 SI3 116.1(2) . . . ?
C1 C2 C3 127.4(3) . . . ?
C2 C3 C4 124.7(3) . . . ?
C3 C4 C5 122.2(3) . . . ?
C3 C4 C19 115.2(3) . . . ?
C5 C4 C19 122.6(3) . . . ?
P1 C5 C4 120.4(2) . . . ?
P1 C5 SI1 114.0(2) . . . ?
C4 C5 SI1 125.5(2) . . . ?
C5 SI1 C6 106.6(1) . . . ?
C5 SI1 C25 116.1(1) . . . ?
C5 SI1 C26 106.9(1) . . . ?
C6 SI1 C25 114.4(1) . . . ?
C6 SI1 C26 108.0(1) . . . ?
C25 SI1 C26 104.4(1) . . . ?
SI1 C6 C7 128.6(2) . . . ?
SI1 C6 P2 112.5(2) . . . ?
C7 C6 P2 118.7(2) . . . ?
C6 C7 C8 123.0(3) . . . ?
C6 C7 C27 121.6(2) . . . ?
C8 C7 C27 115.3(3) . . . ?
C7 C8 C9 126.4(3) . . . ?
C8 C9 C10 124.0(3) . . . ?
C8 C9 C33 115.0(3) . . . ?
C10 C9 C33 120.9(3) . . . ?
C9 C10 P2 118.4(2) . . . ?
C9 C10 SI2 127.8(2) . . . ?
P2 C10 SI2 113.7(2) . . . ?
RH P2 C6 126.02(9) . . . ?
RH P2 C10 124.8(1) . . . ?
C6 P2 C10 109.1(1) . . . ?
C10 SI2 C11 105.4(1) . . . ?
C10 SI2 C39 112.8(1) . . . ?
C10 SI2 C40 109.3(1) . . . ?
C11 SI2 C39 117.8(1) . . . ?
C11 SI2 C40 106.9(1) . . . ?
C39 SI2 C40 104.3(1) . . . ?
SI2 C11 C12 126.4(2) . . . ?
SI2 C11 P3 113.7(2) . . . ?
C12 C11 P3 120.0(2) . . . ?
C11 C12 C13 122.7(3) . . . ?
C11 C12 C41 121.4(2) . . . ?
C13 C12 C41 115.9(3) . . . ?
C12 C13 C14 124.6(3) . . . ?
C13 C14 C15 127.9(3) . . . ?
C14 C15 P3 116.7(2) . . . ?
C14 C15 SI4 116.5(2) . . . ?
P3 C15 SI4 126.7(2) . . . ?
RH P3 C11 122.6(1) . . . ?
RH P3 C15 129.2(1) . . . ?
C11 P3 C15 108.0(1) . . . ?
C1 SI3 C16 110.2(1) . . . ?
C1 SI3 C17 106.3(2) . . . ?
C1 SI3 C18 112.7(1) . . . ?
C16 SI3 C17 108.3(1) . . . ?
C16 SI3 C18 112.7(2) . . . ?
C17 SI3 C18 106.3(2) . . . ?
C15 SI4 C47 111.3(1) . . . ?
C15 SI4 C48 105.4(1) . . . ?
C15 SI4 C49 110.4(2) . . . ?
C47 SI4 C48 106.5(2) . . . ?
C47 SI4 C49 115.3(2) . . . ?
C48 SI4 C49 107.4(2) . . . ?
C4 C19 C20 120.4(3) . . . ?
C4 C19 C24 120.6(3) . . . ?
C20 C19 C24 119.0(3) . . . ?
C19 C20 C21 120.0(3) . . . ?
C20 C21 C22 119.8(3) . . . ?
C21 C22 C23 120.5(3) . . . ?
C22 C23 C24 120.7(3) . . . ?
C19 C24 C23 120.0(3) . . . ?
C7 C27 C28 121.8(3) . . . ?
C7 C27 C32 119.4(3) . . . ?
C28 C27 C32 118.8(3) . . . ?
C27 C28 C29 120.9(3) . . . ?
C28 C29 C30 119.3(3) . . . ?
C29 C30 C31 120.2(4) . . . ?
C30 C31 C32 120.3(3) . . . ?
C27 C32 C31 120.6(3) . . . ?
C9 C33 C34 120.9(3) . . . ?
C9 C33 C38 120.6(3) . . . ?
C34 C33 C38 118.6(3) . . . ?
C33 C34 C35 120.1(4) . . . ?
C34 C35 C36 118.5(3) . . . ?
C35 C36 C37 121.4(3) . . . ?
C36 C37 C38 119.9(4) . . . ?
C33 C38 C37 121.4(3) . . . ?
C12 C41 C42 119.4(3) . . . ?
C12 C41 C46 121.6(3) . . . ?
C42 C41 C46 118.9(3) . . . ?
C41 C42 C43 119.9(4) . . . ?
C42 C43 C44 121.2(4) . . . ?
C43 C44 C45 119.2(3) . . . ?
C44 C45 C46 120.0(3) . . . ?
C41 C46 C45 120.6(3) . . . ?
CL2 C50 CL3 118.7(4) . . . ?
C50 CL3 CL4 84.7(4) . . . ?
CL3 CL4 C51 137.1(8) . . . ?
CL3 CL4 CL5 143.4(6) . . . ?
C51 CL4 CL5 45.6(5) . . . ?
CL4 C51 CL5 85.2(7) . . . ?
CL4 C51 C54 121.9(9) . . . ?
CL5 C51 C54 37.1(6) . . . ?
CL4 CL5 C51 49.2(5) . . . ?
CL4 CL5 Cl6 157.7(4) . . . ?
CL4 CL5 C54 132(1) . . . ?
CL4 CL5 Cl10 118.7(4) . . . ?
C51 CL5 Cl6 151.6(6) . . . ?
C51 CL5 C54 83(1) . . . ?
C51 CL5 Cl10 166.9(5) . . . ?
Cl6 CL5 C54 69(1) . . . ?
Cl6 CL5 Cl10 39.6(3) . . . ?
C54 CL5 Cl10 108.9(9) . . . ?
CL5 Cl6 C52 113.0(5) . . . ?
CL5 Cl6 CL7 110.5(4) . . . ?
CL5 Cl6 Cl8 128.9(6) . . . ?
CL5 Cl6 CL9 130.0(6) . . . ?
CL5 Cl6 C54 33.2(6) . . . ?
CL5 Cl6 Cl10 90.4(4) . . . ?
C52 Cl6 CL7 97.2(3) . . . ?
C52 Cl6 Cl8 68.7(4) . . . ?
C52 Cl6 CL9 38.7(3) . . . ?
C52 Cl6 C54 143.4(8) . . . ?
C52 Cl6 Cl10 24.2(3) . . . ?
CL7 Cl6 Cl8 29.7(3) . . . ?
CL7 Cl6 CL9 59.1(3) . . . ?
CL7 Cl6 C54 89.2(6) . . . ?
CL7 Cl6 Cl10 114.6(4) . . . ?
Cl8 Cl6 CL9 30.0(4) . . . ?
Cl8 Cl6 C54 116.9(7) . . . ?
Cl8 Cl6 Cl10 89.3(5) . . . ?
CL9 Cl6 C54 138.0(8) . . . ?
CL9 Cl6 Cl10 60.3(4) . . . ?
C54 Cl6 Cl10 123.0(7) . . . ?
Cl6 C52 Cl8 47.2(3) . . . ?
Cl6 C52 CL9 65.0(5) . . . ?
Cl6 C52 Cl10 59.7(6) . . . ?
Cl8 C52 CL9 17.8(4) . . . ?
Cl8 C52 Cl10 100.7(7) . . . ?
CL9 C52 Cl10 116.8(8) . . . ?
Cl6 CL7 Cl8 41.6(3) . . . ?
Cl6 CL7 CL9 49.4(3) . . . ?
Cl8 CL7 CL9 10.1(4) . . . ?
Cl6 Cl8 C52 64.0(4) . . . ?
Cl6 Cl8 CL7 108.8(5) . . . ?
Cl6 Cl8 CL9 88.9(7) . . . ?
Cl6 Cl8 Cl10 47.1(4) . . . ?
C52 Cl8 CL7 162.5(5) . . . ?
C52 Cl8 CL9 24.9(5) . . . ?
C52 Cl8 Cl10 20.0(2) . . . ?
CL7 Cl8 CL9 156.7(9) . . . ?
CL7 Cl8 Cl10 144.9(5) . . . ?
CL9 Cl8 Cl10 43.8(5) . . . ?
Cl6 CL9 C52 76.3(5) . . . ?
Cl6 CL9 CL7 71.5(4) . . . ?
Cl6 CL9 Cl8 61.1(6) . . . ?
Cl6 CL9 Cl10 56.3(4) . . . ?
C52 CL9 CL7 145.8(6) . . . ?
C52 CL9 Cl8 137.2(8) . . . ?
C52 CL9 Cl10 23.9(3) . . . ?
CL7 CL9 Cl8 13.2(5) . . . ?
CL7 CL9 Cl10 122.2(4) . . . ?
Cl8 CL9 Cl10 115.3(7) . . . ?
C51 C54 CL5 59.3(8) . . . ?
C51 C54 Cl6 134(1) . . . ?
CL5 C54 Cl6 76(1) . . . ?
CL5 Cl10 Cl6 50.0(3) . . . ?
CL5 Cl10 C52 141.6(7) . . . ?
CL5 Cl10 Cl8 82.3(3) . . . ?
CL5 Cl10 CL9 102.5(4) . . . ?
Cl6 Cl10 C52 96.2(7) . . . ?
Cl6 Cl10 Cl8 43.6(3) . . . ?
Cl6 Cl10 CL9 63.4(4) . . . ?
C52 Cl10 Cl8 59.3(6) . . . ?
C52 Cl10 CL9 39.3(6) . . . ?
Cl8 Cl10 CL9 20.9(3) . . . ?

loop_
_geom_bond_atom_site_label_1
_geom_bond_atom_site_label_2
_geom_bond_distance
_geom_bond_site_symmetry_1
_geom_bond_site_symmetry_2
_geom_bond_publ_flag
RH CL1 2.3535(8) . . ?
RH P1 2.2703(8) . . ?
RH P2 2.1627(8) . . ?
RH P3 2.2890(8) . . ?
P1 C1 1.720(3) . . ?
P1 C5 1.734(3) . . ?
C1 C2 1.406(5) . . ?
C1 SI3 1.904(4) . . ?
C2 C3 1.350(5) . . ?
C3 C4 1.415(5) . . ?
C4 C5 1.392(4) . . ?
C4 C19 1.504(5) . . ?
C5 SI1 1.905(3) . . ?
SI1 C6 1.905(3) . . ?
SI1 C25 1.846(3) . . ?
SI1 C26 1.868(3) . . ?
C6 C7 1.402(4) . . ?
C6 P2 1.737(3) . . ?
C7 C8 1.395(4) . . ?
C7 C27 1.504(5) . . ?
C8 C9 1.391(5) . . ?
C9 C10 1.397(4) . . ?
C9 C33 1.505(4) . . ?
C10 P2 1.723(3) . . ?
C10 SI2 1.901(3) . . ?
SI2 C11 1.913(3) . . ?
SI2 C39 1.860(3) . . ?
SI2 C40 1.875(3) . . ?
C11 C12 1.410(4) . . ?
C11 P3 1.727(3) . . ?
C12 C13 1.393(4) . . ?
C12 C41 1.496(4) . . ?
C13 C14 1.363(4) . . ?
C14 C15 1.383(5) . . ?
C15 P3 1.746(3) . . ?
C15 SI4 1.896(3) . . ?
SI3 C16 1.862(3) . . ?
SI3 C17 1.875(3) . . ?
SI3 C18 1.853(3) . . ?
SI4 C47 1.852(4) . . ?
SI4 C48 1.881(4) . . ?
SI4 C49 1.852(4) . . ?
C19 C20 1.393(4) . . ?
C19 C24 1.377(4) . . ?
C20 C21 1.389(5) . . ?
C21 C22 1.355(5) . . ?
C22 C23 1.365(4) . . ?
C23 C24 1.374(5) . . ?
C27 C28 1.368(5) . . ?
C27 C32 1.405(5) . . ?
C28 C29 1.406(5) . . ?
C29 C30 1.375(5) . . ?
C30 C31 1.383(6) . . ?
C31 C32 1.368(5) . . ?
C33 C34 1.378(4) . . ?
C33 C38 1.398(5) . . ?
C34 C35 1.409(5) . . ?
C35 C36 1.388(7) . . ?
C36 C37 1.353(5) . . ?
C37 C38 1.361(4) . . ?
C41 C42 1.381(5) . . ?
C41 C46 1.381(5) . . ?
C42 C43 1.368(5) . . ?
C43 C44 1.371(6) . . ?
C44 C45 1.373(6) . . ?
C45 C46 1.379(4) . . ?
CL2 C50 1.607(7) . . ?
C50 CL3 1.663(6) . . ?
CL3 CL4 1.62(1) . . ?
CL4 C51 1.50(2) . . ?
CL4 CL5 1.98(1) . . ?
C51 CL5 1.42(1) . . ?
C51 C54 1.64(2) . . ?
CL5 Cl6 1.773(7) . . ?
CL5 C54 1.00(2) . . ?
CL5 Cl10 2.315(6) . . ?
Cl6 C52 1.699(9) . . ?
Cl6 CL7 1.980(7) . . ?
Cl6 Cl8 1.388(8) . . ?
Cl6 CL9 1.585(9) . . ?
Cl6 C54 1.71(2) . . ?
Cl6 Cl10 1.475(9) . . ?
C52 Cl8 1.761(7) . . ?
C52 CL9 1.094(8) . . ?
C52 Cl10 0.699(6) . . ?
CL7 Cl8 1.035(6) . . ?
CL7 CL9 1.792(8) . . ?
Cl8 CL9 0.794(9) . . ?
Cl8 Cl10 2.012(7) . . ?
CL9 Cl10 1.541(8) . . ?
